data_7048101
loop_
_publ_author_name
'Srinivasan, Anandi'
'Wang, Xiaoping'
'Cl\'erac, Rodolphe'
'Rouzi\`eres, Mathieu'
'Falvello, Larry R.'
'McGrady, John E.'
'Hillard, Elizabeth A.'

_publ_section_title
;
 Temperature dependence of the spin state and geometry in tricobalt
 paddlewheel complexes with halide axial ligands.
;
_journal_issue 46
_journal_name_full 'Dalton transactions (Cambridge, England : 2003)'
_journal_page_first 16798
_journal_page_last 16806
_journal_paper_doi 10.1039/c8dt03833c
_journal_volume 47
_journal_year 2018
_chemical_formula_moiety 'C40 H32 Co3 I2 N12, C2 H4 Cl2'
_chemical_formula_sum 'C42 H36 Cl2 Co3 I2 N12'
_chemical_formula_weight 1210.32
_chemical_melting_point ?
_space_group_crystal_system monoclinic
_space_group_IT_number 13
_space_group_name_Hall '-P 2yac'
_space_group_name_H-M_alt 'P 1 2/n 1'
_symmetry_space_group_name_Hall '-P 2yac'
_symmetry_space_group_name_H-M 'P 1 2/n 1'
_atom_sites_solution_hydrogens geom
_atom_sites_solution_primary direct
_audit_creation_method SHELXL-2016/6
_audit_update_record
;
2018-09-03 deposited with the CCDC.
2018-11-07 downloaded from the CCDC.
;
_cell_angle_alpha 90
_cell_angle_beta 94.369(8)
_cell_angle_gamma 90
_cell_formula_units_Z 2
_cell_length_a 13.127(3)
_cell_length_b 11.755(2)
_cell_length_c 14.317(3)
_cell_measurement_reflns_used 9968
_cell_measurement_temperature 298(2)
_cell_measurement_theta_max 26.23
_cell_measurement_theta_min 2.19
_cell_volume 2202.8(8)
_computing_cell_refinement 'Bruker SAINT'
_computing_data_collection 'Bruker APEX2'
_computing_data_reduction 'Bruker SAINT'
_computing_molecular_graphics 'CrystalMaker (Palmer, 2014)'
_computing_publication_material 'SHELXL-2016/4 (Sheldrick, 2016)'
_computing_structure_refinement 'SHELXL-2016/6 (Sheldrick, 2016)'
_computing_structure_solution 'SHELXS2013 (Sheldrick, 2008)'
_diffrn_ambient_temperature 298(2)
_diffrn_measured_fraction_theta_full 1.000
_diffrn_measured_fraction_theta_max 0.998
_diffrn_measurement_device_type 'Bruker APEX-II CCD'
_diffrn_measurement_method '\f and \w scans'
_diffrn_radiation_type MoK\a
_diffrn_radiation_wavelength 0.71073
_diffrn_reflns_av_R_equivalents 0.0402
_diffrn_reflns_av_unetI/netI 0.0208
_diffrn_reflns_Laue_measured_fraction_full 1.000
_diffrn_reflns_Laue_measured_fraction_max 0.998
_diffrn_reflns_limit_h_max 16
_diffrn_reflns_limit_h_min -16
_diffrn_reflns_limit_k_max 14
_diffrn_reflns_limit_k_min -14
_diffrn_reflns_limit_l_max 17
_diffrn_reflns_limit_l_min -17
_diffrn_reflns_number 46915
_diffrn_reflns_point_group_measured_fraction_full 1.000
_diffrn_reflns_point_group_measured_fraction_max 0.998
_diffrn_reflns_theta_full 25.242
_diffrn_reflns_theta_max 26.433
_diffrn_reflns_theta_min 2.029
_exptl_absorpt_coefficient_mu 2.686
_exptl_absorpt_correction_T_max 0.7454
_exptl_absorpt_correction_T_min 0.6457
_exptl_absorpt_correction_type multi-scan
_exptl_absorpt_process_details 'SADABS (Bruker, 2003)'
_exptl_crystal_colour brown
_exptl_crystal_density_diffrn 1.825
_exptl_crystal_description needle
_exptl_crystal_F_000 1186
_exptl_crystal_preparation 'Magnetic properties'
_exptl_crystal_recrystallization_method 'Re-crystallisation from solvent: dichloroethane'
_exptl_crystal_size_max 0.049
_exptl_crystal_size_mid 0.015
_exptl_crystal_size_min 0.013
_refine_diff_density_max 0.403
_refine_diff_density_min -0.510
_refine_diff_density_rms 0.071
_refine_ls_extinction_method none
_refine_ls_goodness_of_fit_ref 1.019
_refine_ls_hydrogen_treatment constr
_refine_ls_matrix_type full
_refine_ls_number_parameters 331
_refine_ls_number_reflns 4531
_refine_ls_number_restraints 60
_refine_ls_restrained_S_all 1.029
_refine_ls_R_factor_all 0.0405
_refine_ls_R_factor_gt 0.0267
_refine_ls_shift/su_max 0.001
_refine_ls_shift/su_mean 0.000
_refine_ls_structure_factor_coef Fsqd
_refine_ls_weighting_details 'w=1/[\s^2^(Fo^2^)+(0.0297P)^2^+2.6506P] where P=(Fo^2^+2Fc^2^)/3'
_refine_ls_weighting_scheme calc
_refine_ls_wR_factor_gt 0.0631
_refine_ls_wR_factor_ref 0.0694
_reflns_Friedel_coverage 0.000
_reflns_number_gt 3507
_reflns_number_total 4531
_reflns_threshold_expression 'I > 2\s(I)'
_cod_data_source_file c8dt03833c2.cif
_cod_data_source_block 4-CLCH22-298K
_cod_depositor_comments
;
The following automatic conversions were performed:

'_chemical_melting_point' value 'not measured' was changed to '?' -
the value is undefined or not given.

Automatic conversion script
Id: cif_fix_values 4973 2017-02-22 13:04:09Z antanas 

 Adding full bibliography for 7048090--7048108.cif.
;
_cod_original_cell_volume 2202.9(7)
_cod_database_code 7048101
_shelx_shelxl_version_number 2016/6
_shelx_space_group_comment
;
The symmetry employed for this shelxl refinement is uniquely defined
by the following loop, which should always be used as a source of
symmetry information in preference to the above space-group names.
They are only intended as comments.
;
_shelx_estimated_absorpt_t_min 0.880
_shelx_estimated_absorpt_t_max 0.966

loop_
_space_group_symop_operation_xyz
'x, y, z'
'-x+1/2, y, -z+1/2'
'-x, -y, -z'
'x-1/2, -y, z-1/2'

loop_
_atom_site_label
_atom_site_type_symbol
_atom_site_fract_x
_atom_site_fract_y
_atom_site_fract_z
_atom_site_U_iso_or_equiv
_atom_site_adp_type
_atom_site_occupancy
_atom_site_site_symmetry_order
_atom_site_calc_flag
_atom_site_refinement_flags_posn
_atom_site_refinement_flags_adp
_atom_site_refinement_flags_occupancy
_atom_site_disorder_assembly
_atom_site_disorder_group
C1 C 0.9296(2) 0.0712(3) 0.1186(2) 0.0393(8) Uani 1 1 d . . . . .
H1 H 0.997862 0.092862 0.120592 0.047 Uiso 1 1 calc R U . . .
C2 C 0.9060(3) -0.0389(3) 0.0956(3) 0.0511(9) Uani 1 1 d . . . . .
H2 H 0.956291 -0.089522 0.079687 0.061 Uiso 1 1 calc R U . . .
C3 C 0.8052(3) -0.0734(3) 0.0966(3) 0.0536(10) Uani 1 1 d . . . . .
H3 H 0.786713 -0.148128 0.082440 0.064 Uiso 1 1 calc R U . . .
C4 C 0.7334(3) 0.0040(3) 0.1188(3) 0.0447(9) Uani 1 1 d . . . . .
H4 H 0.665587 -0.018316 0.120794 0.054 Uiso 1 1 calc R U . . .
C5 C 0.7613(2) 0.1169(2) 0.13859(19) 0.0266(6) Uani 1 1 d . . . . .
C6 C 0.4367(2) 0.2786(3) 0.1728(2) 0.0382(8) Uani 1 1 d . . . . .
H6 H 0.397994 0.320700 0.212155 0.046 Uiso 1 1 calc R U . . .
C7 C 0.3908(3) 0.2422(3) 0.0896(3) 0.0482(9) Uani 1 1 d . . . . .
H7 H 0.322328 0.257923 0.073082 0.058 Uiso 1 1 calc R U . . .
C8 C 0.4489(3) 0.1810(3) 0.0306(3) 0.0498(9) Uani 1 1 d . . . . .
H8 H 0.419204 0.153612 -0.026062 0.060 Uiso 1 1 calc R U . . .
C9 C 0.5496(3) 0.1609(3) 0.0553(2) 0.0415(8) Uani 1 1 d . . . . .
H9 H 0.589087 0.120633 0.015298 0.050 Uiso 1 1 calc R U . . .
C10 C 0.5932(2) 0.2012(2) 0.1413(2) 0.0272(6) Uani 1 1 d . . . . .
C11 C 0.9618(2) 0.5577(3) 0.1754(2) 0.0369(7) Uani 1 1 d . . . . .
H11 H 0.991274 0.537459 0.120721 0.044 Uiso 1 1 calc R U . . .
C12 C 0.9709(3) 0.6675(3) 0.2047(3) 0.0498(9) Uani 1 1 d . . . . .
H12 H 1.006273 0.720354 0.171235 0.060 Uiso 1 1 calc R U . . .
C13 C 0.9265(3) 0.6989(3) 0.2847(3) 0.0538(10) Uani 1 1 d . . . . .
H13 H 0.932832 0.773137 0.306757 0.065 Uiso 1 1 calc R U . . .
C14 C 0.8731(3) 0.6203(3) 0.3318(2) 0.0416(8) Uani 1 1 d . . . . .
H14 H 0.842231 0.641140 0.385578 0.050 Uiso 1 1 calc R U . . .
C15 C 0.8652(2) 0.5082(2) 0.29874(19) 0.0260(6) Uani 1 1 d . . . . .
C16 C 0.8298(2) 0.3442(3) -0.0273(2) 0.0367(7) Uani 1 1 d . . . . .
H16 H 0.889116 0.303784 -0.036547 0.044 Uiso 1 1 calc R U . . .
C17 C 0.7692(3) 0.3770(3) -0.1040(2) 0.0475(9) Uani 1 1 d . . . . .
H17 H 0.787188 0.359927 -0.164040 0.057 Uiso 1 1 calc R U . . .
C18 C 0.6807(3) 0.4360(3) -0.0908(2) 0.0459(8) Uani 1 1 d . . . . .
H18 H 0.638482 0.460237 -0.141986 0.055 Uiso 1 1 calc R U . . .
C19 C 0.6555(2) 0.4587(3) -0.0015(2) 0.0381(7) Uani 1 1 d . . . . .
H19 H 0.595841 0.498295 0.008138 0.046 Uiso 1 1 calc R U . . .
C20 C 0.7194(2) 0.4221(2) 0.07502(18) 0.0245(6) Uani 1 1 d . . . . .
Co1 Co 0.90193(3) 0.31363(3) 0.17238(3) 0.02725(10) Uani 1 1 d . . . . .
Co2 Co 0.750000 0.31274(4) 0.250000 0.01994(11) Uani 1 2 d S T P . .
I1 I 1.08690(2) 0.31482(2) 0.08098(2) 0.04265(8) Uani 1 1 d . . . . .
N1 N 0.86054(17) 0.1500(2) 0.13836(16) 0.0267(5) Uani 1 1 d . . . . .
N2 N 0.53544(17) 0.2572(2) 0.20131(16) 0.0270(5) Uani 1 1 d . . . . .
N3 N 0.91275(17) 0.4766(2) 0.22098(16) 0.0264(5) Uani 1 1 d . . . . .
N4 N 0.80855(17) 0.3672(2) 0.06159(15) 0.0262(5) Uani 1 1 d . . . . .
N5 N 0.69552(17) 0.19782(19) 0.16781(16) 0.0247(5) Uani 1 1 d . . . . .
N6 N 0.69548(16) 0.42663(19) 0.16644(15) 0.0236(5) Uani 1 1 d . . . . .
Cl1 Cl 0.1471(14) -0.0899(14) 0.3178(9) 0.189(8) Uani 0.356(4) 1 d D U P A -1
C21 C 0.2436(18) 0.0065(17) 0.3263(16) 0.125(6) Uani 0.356(4) 1 d D U P A -1
H21A H 0.216443 0.077098 0.349230 0.150 Uiso 0.356(4) 1 calc R U P A -1
H21B H 0.294655 -0.020394 0.373733 0.150 Uiso 0.356(4) 1 calc R U P A -1
C22 C 0.2926(14) 0.0312(12) 0.2467(14) 0.103(4) Uani 0.356(4) 1 d D U P A -1
H22A H 0.333692 0.099145 0.257547 0.124 Uiso 0.356(4) 1 calc R U P A -1
H22B H 0.241905 0.046763 0.195375 0.124 Uiso 0.356(4) 1 calc R U P A -1
Cl2 Cl 0.3723(9) -0.0823(17) 0.2144(10) 0.192(7) Uani 0.356(4) 1 d D U P A -1
Cl3 Cl 0.236(3) -0.080(2) 0.3614(12) 0.165(10) Uani 0.144(4) 1 d D U P A -2
C23 C 0.299(4) 0.017(3) 0.2886(19) 0.112(6) Uani 0.144(4) 1 d D U P A -2
H23A H 0.258828 0.085521 0.280702 0.134 Uiso 0.144(4) 1 calc R U P A -2
H23B H 0.365054 0.037272 0.319577 0.134 Uiso 0.144(4) 1 calc R U P A -2
C24 C 0.315(2) -0.030(4) 0.1972(18) 0.101(6) Uani 0.144(4) 1 d D U P A -2
H24A H 0.357724 -0.097341 0.205119 0.121 Uiso 0.144(4) 1 calc R U P A -2
H24B H 0.350802 0.025065 0.161716 0.121 Uiso 0.144(4) 1 calc R U P A -2
Cl4 Cl 0.1984(16) -0.068(2) 0.1324(14) 0.166(10) Uani 0.144(4) 1 d D U P A -2

loop_
_atom_site_aniso_label
_atom_site_aniso_U_11
_atom_site_aniso_U_22
_atom_site_aniso_U_33
_atom_site_aniso_U_23
_atom_site_aniso_U_13
_atom_site_aniso_U_12
C1 0.0298(16) 0.0393(19) 0.049(2) -0.0019(15) 0.0068(14) 0.0050(14)
C2 0.048(2) 0.037(2) 0.070(3) -0.0108(18) 0.0132(18) 0.0137(16)
C3 0.054(2) 0.0307(19) 0.076(3) -0.0202(18) 0.0026(19) 0.0012(17)
C4 0.0333(17) 0.0346(19) 0.066(2) -0.0166(17) 0.0000(16) -0.0050(15)
C5 0.0292(15) 0.0268(15) 0.0236(14) -0.0037(12) 0.0007(11) -0.0007(12)
C6 0.0296(16) 0.0433(19) 0.0419(18) 0.0084(15) 0.0042(14) 0.0060(14)
C7 0.0265(16) 0.061(2) 0.055(2) 0.0067(19) -0.0088(15) 0.0008(16)
C8 0.0423(19) 0.059(2) 0.045(2) -0.0083(18) -0.0145(16) -0.0060(17)
C9 0.0389(18) 0.047(2) 0.0376(18) -0.0119(15) -0.0054(14) -0.0002(15)
C10 0.0271(14) 0.0248(15) 0.0295(15) 0.0011(12) 0.0002(11) -0.0040(12)
C11 0.0415(17) 0.0360(18) 0.0352(17) 0.0046(14) 0.0165(14) -0.0008(15)
C12 0.064(2) 0.035(2) 0.054(2) 0.0061(16) 0.0263(19) -0.0121(17)
C13 0.078(3) 0.0287(19) 0.058(2) -0.0085(16) 0.025(2) -0.0154(18)
C14 0.056(2) 0.0344(18) 0.0360(17) -0.0084(14) 0.0167(15) -0.0079(16)
C15 0.0268(14) 0.0269(15) 0.0246(14) -0.0005(12) 0.0036(11) -0.0016(12)
C16 0.0355(17) 0.046(2) 0.0295(16) -0.0051(14) 0.0097(13) 0.0021(14)
C17 0.052(2) 0.065(2) 0.0263(16) -0.0060(16) 0.0086(15) -0.0002(19)
C18 0.052(2) 0.059(2) 0.0254(16) 0.0075(16) -0.0055(14) 0.0062(18)
C19 0.0359(17) 0.047(2) 0.0316(16) 0.0042(14) 0.0018(13) 0.0086(15)
C20 0.0256(14) 0.0239(15) 0.0242(14) 0.0013(11) 0.0031(11) -0.0011(11)
Co1 0.0311(2) 0.0240(2) 0.0261(2) -0.00200(16) -0.00115(16) 0.00085(17)
Co2 0.0193(2) 0.0206(3) 0.0200(2) 0.000 0.00195(19) 0.000
I1 0.03496(12) 0.04530(14) 0.04925(14) -0.00405(10) 0.01326(9) 0.00076(10)
N1 0.0255(12) 0.0269(13) 0.0278(12) -0.0012(10) 0.0031(10) 0.0016(10)
N2 0.0243(12) 0.0261(13) 0.0306(13) 0.0029(10) 0.0018(10) -0.0004(10)
N3 0.0254(12) 0.0278(13) 0.0264(12) -0.0006(10) 0.0047(10) 0.0000(10)
N4 0.0264(12) 0.0274(13) 0.0250(12) -0.0007(10) 0.0041(10) -0.0006(10)
N5 0.0221(11) 0.0261(13) 0.0258(12) -0.0050(10) 0.0009(9) -0.0013(9)
N6 0.0240(11) 0.0248(12) 0.0223(11) 0.0023(9) 0.0041(9) 0.0032(9)
Cl1 0.29(2) 0.190(10) 0.099(7) -0.004(6) 0.073(10) -0.122(12)
C21 0.152(14) 0.092(11) 0.132(14) -0.018(10) 0.018(11) -0.005(10)
C22 0.147(12) 0.057(7) 0.104(12) -0.008(9) -0.008(10) -0.032(6)
Cl2 0.114(6) 0.259(12) 0.198(13) -0.046(10) -0.028(7) 0.079(7)
Cl3 0.27(3) 0.155(15) 0.072(9) -0.004(10) 0.015(13) -0.06(2)
C23 0.148(15) 0.076(12) 0.109(14) -0.002(11) -0.009(12) -0.011(12)
C24 0.152(15) 0.057(14) 0.089(14) 0.027(12) -0.014(12) -0.009(14)
Cl4 0.156(15) 0.168(18) 0.164(16) -0.063(13) -0.059(13) 0.057(13)

loop_
_atom_type_symbol
_atom_type_description
_atom_type_scat_dispersion_real
_atom_type_scat_dispersion_imag
_atom_type_scat_source
C C 0.0033 0.0016 'International Tables Vol C Tables 4.2.6.8 and 6.1.1.4'
H H 0.0000 0.0000 'International Tables Vol C Tables 4.2.6.8 and 6.1.1.4'
Cl Cl 0.1484 0.1585 'International Tables Vol C Tables 4.2.6.8 and 6.1.1.4'
Co Co 0.3494 0.9721 'International Tables Vol C Tables 4.2.6.8 and 6.1.1.4'
I I -0.4742 1.8119 'International Tables Vol C Tables 4.2.6.8 and 6.1.1.4'
N N 0.0061 0.0033 'International Tables Vol C Tables 4.2.6.8 and 6.1.1.4'

loop_
_geom_angle_atom_site_label_1
_geom_angle_atom_site_label_2
_geom_angle_atom_site_label_3
_geom_angle
_geom_angle_site_symmetry_1
_geom_angle_site_symmetry_3
N1 C1 C2 124.1(3) . .
C1 C2 C3 118.3(3) . .
C4 C3 C2 119.0(3) . .
C3 C4 C5 120.2(3) . .
N1 C5 N5 115.3(2) . .
N1 C5 C4 120.5(3) . .
N5 C5 C4 123.9(3) . .
N2 C6 C7 123.8(3) . .
C6 C7 C8 118.0(3) . .
C9 C8 C7 120.1(3) . .
C8 C9 C10 119.5(3) . .
N2 C10 N5 114.9(2) . .
N2 C10 C9 120.7(3) . .
N5 C10 C9 124.1(3) . .
N3 C11 C12 123.8(3) . .
C11 C12 C13 118.6(3) . .
C14 C13 C12 119.7(3) . .
C13 C14 C15 119.7(3) . .
N6 C15 N3 115.0(2) 2_655 .
N6 C15 C14 124.6(3) 2_655 .
N3 C15 C14 120.2(3) . .
N4 C16 C17 123.6(3) . .
C16 C17 C18 118.5(3) . .
C19 C18 C17 119.5(3) . .
C18 C19 C20 119.8(3) . .
N4 C20 N6 114.5(2) . .
N4 C20 C19 120.5(2) . .
N6 C20 C19 124.7(2) . .
N4 Co1 N2 166.56(9) . 2_655
N4 Co1 N3 89.86(9) . .
N2 Co1 N3 89.43(9) 2_655 .
N4 Co1 N1 88.38(9) . .
N2 Co1 N1 89.28(9) 2_655 .
N3 Co1 N1 166.91(9) . .
N4 Co1 Co2 83.54(6) . .
N2 Co1 Co2 83.05(6) 2_655 .
N3 Co1 Co2 83.27(6) . .
N1 Co1 Co2 83.64(6) . .
N4 Co1 I1 97.17(6) . .
N2 Co1 I1 96.25(6) 2_655 .
N3 Co1 I1 96.46(6) . .
N1 Co1 I1 96.63(6) . .
Co2 Co1 I1 179.246(17) . .
N5 Co2 N5 89.09(14) . 2_655
N5 Co2 N6 179.31(10) . 2_655
N5 Co2 N6 90.30(10) 2_655 2_655
N5 Co2 N6 90.29(10) . .
N5 Co2 N6 179.31(10) 2_655 .
N6 Co2 N6 90.32(14) 2_655 .
N5 Co2 Co1 90.17(7) . 2_655
N5 Co2 Co1 90.19(7) 2_655 2_655
N6 Co2 Co1 89.52(6) 2_655 2_655
N6 Co2 Co1 90.12(6) . 2_655
N5 Co2 Co1 90.19(7) . .
N5 Co2 Co1 90.17(7) 2_655 .
N6 Co2 Co1 90.12(6) 2_655 .
N6 Co2 Co1 89.52(6) . .
Co1 Co2 Co1 179.49(3) 2_655 .
C1 N1 C5 117.7(3) . .
C1 N1 Co1 121.9(2) . .
C5 N1 Co1 120.38(18) . .
C6 N2 C10 117.8(3) . .
C6 N2 Co1 121.3(2) . 2_655
C10 N2 Co1 120.78(18) . 2_655
C11 N3 C15 117.8(2) . .
C11 N3 Co1 121.55(19) . .
C15 N3 Co1 120.52(18) . .
C16 N4 C20 118.0(2) . .
C16 N4 Co1 121.2(2) . .
C20 N4 Co1 120.70(18) . .
C10 N5 C5 124.3(2) . .
C10 N5 Co2 117.89(18) . .
C5 N5 Co2 117.85(18) . .
C15 N6 C20 124.0(2) 2_655 .
C15 N6 Co2 117.88(17) 2_655 .
C20 N6 Co2 118.13(18) . .
C22 C21 Cl1 118.2(15) . .
C21 C22 Cl2 112.1(14) . .
C24 C23 Cl3 112.7(15) . .
C23 C24 Cl4 113.0(16) . .

loop_
_geom_bond_atom_site_label_1
_geom_bond_atom_site_label_2
_geom_bond_distance
_geom_bond_site_symmetry_2
C1 N1 1.342(4) .
C1 C2 1.365(5) .
C2 C3 1.385(5) .
C3 C4 1.365(5) .
C4 C5 1.400(4) .
C5 N1 1.360(3) .
C5 N5 1.372(4) .
C6 N2 1.352(4) .
C6 C7 1.362(5) .
C7 C8 1.383(5) .
C8 C9 1.363(5) .
C9 C10 1.400(4) .
C10 N2 1.359(4) .
C10 N5 1.368(3) .
C11 N3 1.347(4) .
C11 C12 1.359(5) .
C12 C13 1.374(5) .
C13 C14 1.368(5) .
C14 C15 1.401(4) .
C15 N6 1.365(3) 2_655
C15 N3 1.369(3) .
C16 N4 1.350(4) .
C16 C17 1.362(5) .
C17 C18 1.379(5) .
C18 C19 1.371(4) .
C19 C20 1.396(4) .
C20 N4 1.362(3) .
C20 N6 1.370(3) .
Co1 N4 2.029(2) .
Co1 N2 2.039(2) 2_655
Co1 N3 2.040(2) .
Co1 N1 2.047(2) .
Co1 Co2 2.3558(5) .
Co1 I1 2.8447(6) .
Co2 N5 1.895(2) .
Co2 N5 1.895(2) 2_655
Co2 N6 1.899(2) 2_655
Co2 N6 1.899(2) .
Cl1 C21 1.696(16) .
C21 C22 1.383(16) .
C22 Cl2 1.777(15) .
Cl3 C23 1.791(16) .
C23 C24 1.448(19) .
C24 Cl4 1.784(16) .
